data_2210859
loop_
_publ_author_name
'Liu, Y.-F'
'Xia, H.-T'
'Chen, H.-W'
'Wang, D.-Q'

_publ_section_title
;
 Bis[(1,10-phenanthroline-\k^2^<i>N</i>,<i>N</i>')(2-sulfidopyridine
 <i>N</i>-oxide-\k^2^<i>S</i>,<i>O</i>)copper(II)] tetrathionate
 trihydrate
;
_journal_coeditor_code AT2129
_journal_issue 11
_journal_name_full 'Acta Crystallographica Section E'
_journal_page_first m3089
_journal_page_last m3091
_journal_paper_doi 10.1107/S1600536806043637
_journal_volume 62
_journal_year 2006
_chemical_formula_iupac '[Cu (C5 H4 N O S) (C12 H8 N2)]2 (S4 O6) , 3H2 O'
_chemical_formula_moiety '2Cu C17 H12 N3 O S + , S4 O6 2- , 3H2 O'
_chemical_formula_sum 'C34 H30 Cu2 N6 O11 S6'
_chemical_formula_weight 1018.08
_chemical_name_systematic
;
Bis[1-hydroxypyridine-2(1<i>H</i>)-thionato-\k^2^<i>S</i>,<i>O</i>)(1,10-
phenanthroline\k^2^N,N')copper(II) tetrathionate trihydrate
;
_space_group_IT_number 5
_symmetry_cell_setting monoclinic
_symmetry_space_group_name_Hall 'C 2y'
_symmetry_space_group_name_H-M 'C 1 2 1'
_atom_sites_solution_hydrogens geom
_atom_sites_solution_primary direct
_atom_sites_solution_secondary difmap
_audit_creation_method SHELXL97
_cell_angle_alpha 90.00
_cell_angle_beta 114.882(3)
_cell_angle_gamma 90.00
_cell_formula_units_Z 4
_cell_length_a 26.449(5)
_cell_length_b 14.078(3)
_cell_length_c 11.802(2)
_cell_measurement_reflns_used 2255
_cell_measurement_temperature 298(2)
_cell_measurement_theta_max 21.405
_cell_measurement_theta_min 2.792
_cell_volume 3986.6(13)
_computing_cell_refinement SMART
_computing_data_collection 'SMART (Siemens, 1996)'
_computing_data_reduction 'SAINT (Siemens, 1996)'
_computing_molecular_graphics 'SHELXTL (Sheldrick, 1997b)'
_computing_publication_material SHELXTL
_computing_structure_refinement 'SHELXL97 (Sheldrick, 1997a)'
_computing_structure_solution 'SHELXS97 (Sheldrick, 1997a)'
_diffrn_ambient_temperature 298(2)
_diffrn_measured_fraction_theta_full 0.997
_diffrn_measured_fraction_theta_max 0.997
_diffrn_measurement_device_type 'Bruker SMART CCD area-detector'
_diffrn_measurement_method '\f and \w'
_diffrn_radiation_monochromator graphite
_diffrn_radiation_source 'fine-focus sealed tube'
_diffrn_radiation_type MoK\a
_diffrn_radiation_wavelength 0.71073
_diffrn_reflns_av_R_equivalents 0.0523
_diffrn_reflns_av_sigmaI/netI 0.0603
_diffrn_reflns_limit_h_max 23
_diffrn_reflns_limit_h_min -31
_diffrn_reflns_limit_k_max 15
_diffrn_reflns_limit_k_min -16
_diffrn_reflns_limit_l_max 14
_diffrn_reflns_limit_l_min -13
_diffrn_reflns_number 10595
_diffrn_reflns_theta_full 25.01
_diffrn_reflns_theta_max 25.01
_diffrn_reflns_theta_min 1.68
_diffrn_standards_decay_% 0
_diffrn_standards_number 0
_exptl_absorpt_coefficient_mu 1.448
_exptl_absorpt_correction_T_max 0.7225
_exptl_absorpt_correction_T_min 0.6311
_exptl_absorpt_correction_type multi-scan
_exptl_absorpt_process_details '(SADABS; Sheldrick, 1996)'
_exptl_crystal_colour brown
_exptl_crystal_density_diffrn 1.696
_exptl_crystal_density_method 'not measured'
_exptl_crystal_description block
_exptl_crystal_F_000 2072
_exptl_crystal_size_max 0.35
_exptl_crystal_size_mid 0.29
_exptl_crystal_size_min 0.24
_refine_diff_density_max 0.584
_refine_diff_density_min -0.375
_refine_ls_extinction_method none
_refine_ls_goodness_of_fit_ref 1.032
_refine_ls_hydrogen_treatment constr
_refine_ls_matrix_type full
_refine_ls_number_parameters 532
_refine_ls_number_reflns 3657
_refine_ls_number_restraints 1
_refine_ls_restrained_S_all 1.032
_refine_ls_R_factor_all 0.0823
_refine_ls_R_factor_gt 0.0454
_refine_ls_shift/su_max 0.000
_refine_ls_shift/su_mean 0.000
_refine_ls_structure_factor_coef Fsqd
_refine_ls_weighting_details 'calc w = 1/[\s^2^(Fo^2^)+(0.0591P)^2^+0.1305P] where P=(Fo^2^+2Fc^2^)/3'
_refine_ls_weighting_scheme calc
_refine_ls_wR_factor_gt 0.0962
_refine_ls_wR_factor_ref 0.1166
_reflns_number_gt 2487
_reflns_number_total 3657
_reflns_threshold_expression I>2\s(I)
_cod_data_source_file at2129.cif
_cod_data_source_block I
_cod_original_cell_volume 3986.8(13)
_cod_original_sg_symbol_H-M 'C 2'
_cod_database_code 2210859
_cod_database_fobs_code 2210859

loop_
_symmetry_equiv_pos_as_xyz
'x, y, z'
'-x, y, -z'
'x+1/2, y+1/2, z'
'-x+1/2, y+1/2, -z'

loop_
_atom_site_type_symbol
_atom_site_label
_atom_site_fract_x
_atom_site_fract_y
_atom_site_fract_z
_atom_site_U_iso_or_equiv
_atom_site_adp_type
_atom_site_calc_flag
_atom_site_refinement_flags
_atom_site_occupancy
Cu Cu1 0.07267(4) 0.37251(8) 0.06526(10) 0.0389(3) Uani d . 1
Cu Cu2 0.13984(5) 0.44071(9) 0.79820(12) 0.0512(4) Uani d . 1
N N1 0.0370(3) 0.2142(6) -0.0916(8) 0.0416(19) Uani d . 1
N N2 0.0895(3) 0.5062(6) 0.1182(8) 0.042(2) Uani d . 1
N N3 0.1202(3) 0.3464(5) 0.2448(7) 0.0374(19) Uani d . 1
N N4 0.0995(3) 0.5954(7) 0.6395(10) 0.058(3) Uani d . 1
N N5 0.1828(3) 0.4668(6) 0.9819(8) 0.045(2) Uani d . 1
N N6 0.1533(3) 0.3073(6) 0.8536(9) 0.050(2) Uani d . 1
O O1 0.0646(3) 0.2401(5) 0.0293(7) 0.0484(18) Uani d . 1
O O2 0.1300(3) 0.5757(7) 0.7637(8) 0.079(3) Uani d . 1
O O3 0.2761(3) 0.2898(5) 0.7862(8) 0.064(2) Uani d . 1
O O4 0.2470(2) 0.4441(6) 0.8197(7) 0.062(2) Uani d . 1
O O5 0.3059(3) 0.3479(7) 0.9961(7) 0.085(3) Uani d . 1
O O6 0.3183(3) 0.3642(6) 0.5496(6) 0.0586(19) Uani d . 1
O O7 0.3569(3) 0.5085(6) 0.5111(6) 0.074(2) Uani d . 1
O O8 0.4155(2) 0.3969(5) 0.6636(6) 0.0612(19) Uani d . 1
O O9 0.5051(3) 0.3461(10) 0.8853(9) 0.147(5) Uani d . 1
H H35 0.5249 0.3797 0.9483 0.221 Uiso d R 1
H H36 0.4787 0.3821 0.8390 0.221 Uiso d R 1
O O10 0.4449(4) 0.4764(8) 0.4190(9) 0.122(4) Uani d . 1
H H37 0.4183 0.4890 0.4390 0.182 Uiso d R 1
H H38 0.4296 0.4518 0.3467 0.182 Uiso d R 1
O O11 0.4126(3) 0.3668(8) 0.2018(7) 0.111(3) Uani d . 1
H H39 0.3806 0.3550 0.1442 0.167 Uiso d R 1
H H40 0.4358 0.3446 0.1760 0.167 Uiso d R 1
S S1 0.02702(11) 0.39832(19) -0.1395(3) 0.0468(6) Uani d . 1
S S2 0.08502(12) 0.4100(2) 0.5974(3) 0.0635(9) Uani d . 1
S S3 0.28879(9) 0.3709(2) 0.8675(2) 0.0454(6) Uani d . 1
S S4 0.36505(9) 0.4318(2) 0.8799(2) 0.0473(6) Uani d . 1
S S5 0.34429(11) 0.51667(19) 0.7301(3) 0.0563(7) Uani d . 1
S S6 0.36055(9) 0.4353(2) 0.5983(2) 0.0452(6) Uani d . 1
C C1 0.0180(4) 0.2806(7) -0.1819(10) 0.042(2) Uani d . 1
C C2 -0.0092(4) 0.2494(9) -0.3039(11) 0.060(3) Uani d . 1
H H2 -0.0230 0.2932 -0.3688 0.072 Uiso calc R 1
C C3 -0.0161(5) 0.1523(10) -0.3295(12) 0.067(4) Uani d . 1
H H3 -0.0339 0.1313 -0.4116 0.080 Uiso calc R 1
C C4 0.0034(4) 0.0881(9) -0.2341(12) 0.063(3) Uani d . 1
H H4 -0.0017 0.0233 -0.2501 0.076 Uiso calc R 1
C C5 0.0300(4) 0.1201(8) -0.1174(11) 0.054(3) Uani d . 1
H H5 0.0441 0.0767 -0.0520 0.065 Uiso calc R 1
C C6 0.0742(4) 0.5852(8) 0.0534(11) 0.048(3) Uani d . 1
H H6 0.0516 0.5812 -0.0318 0.058 Uiso calc R 1
C C7 0.0906(5) 0.6749(8) 0.1069(13) 0.063(3) Uani d . 1
H H7 0.0781 0.7291 0.0581 0.076 Uiso calc R 1
C C8 0.1248(5) 0.6829(8) 0.2302(13) 0.064(3) Uani d . 1
H H8 0.1362 0.7425 0.2657 0.077 Uiso calc R 1
C C9 0.1428(4) 0.6008(8) 0.3038(10) 0.046(3) Uani d . 1
C C10 0.1238(4) 0.5140(7) 0.2438(10) 0.040(2) Uani d . 1
C C11 0.1395(3) 0.4278(8) 0.3103(9) 0.041(2) Uani d . 1
C C12 0.1747(3) 0.4258(9) 0.4374(9) 0.048(3) Uani d . 1
C C13 0.1892(4) 0.3386(10) 0.4966(11) 0.060(4) Uani d . 1
H H13 0.2126 0.3357 0.5813 0.072 Uiso calc R 1
C C14 0.1694(4) 0.2583(9) 0.4318(11) 0.054(3) Uani d . 1
H H14 0.1791 0.1994 0.4707 0.065 Uiso calc R 1
C C15 0.1339(4) 0.2648(8) 0.3044(10) 0.048(3) Uani d . 1
H H15 0.1195 0.2092 0.2602 0.057 Uiso calc R 1
C C16 0.1789(4) 0.5977(9) 0.4329(12) 0.061(3) Uani d . 1
H H16 0.1929 0.6547 0.4741 0.073 Uiso calc R 1
C C17 0.1937(5) 0.5184(10) 0.4973(12) 0.061(3) Uani d . 1
H H17 0.2165 0.5210 0.5825 0.073 Uiso calc R 1
C C18 0.0767(4) 0.5285(8) 0.5538(10) 0.048(3) Uani d . 1
C C19 0.0453(5) 0.5567(11) 0.4299(11) 0.069(4) Uani d . 1
H H19 0.0287 0.5115 0.3678 0.083 Uiso calc R 1
C C20 0.0394(5) 0.6495(15) 0.4017(14) 0.087(5) Uani d . 1
H H20 0.0181 0.6692 0.3201 0.105 Uiso calc R 1
C C21 0.0648(6) 0.7149(11) 0.4937(17) 0.084(4) Uani d . 1
H H21 0.0610 0.7792 0.4737 0.100 Uiso calc R 1
C C22 0.0947(6) 0.6889(10) 0.6102(16) 0.085(4) Uani d . 1
H H22 0.1123 0.7342 0.6715 0.102 Uiso calc R 1
C C23 0.1978(4) 0.5478(9) 1.0413(12) 0.054(3) Uani d . 1
H H23 0.1865 0.6038 0.9956 0.064 Uiso calc R 1
C C24 0.2293(5) 0.5540(11) 1.1672(12) 0.066(4) Uani d . 1
H H24 0.2376 0.6129 1.2067 0.079 Uiso calc R 1
C C25 0.2482(4) 0.4735(12) 1.2331(12) 0.066(4) Uani d . 1
H H25 0.2711 0.4768 1.3181 0.080 Uiso calc R 1
C C26 0.2335(4) 0.3836(11) 1.1738(11) 0.059(3) Uani d . 1
C C27 0.2006(3) 0.3848(9) 1.0465(9) 0.042(3) Uani d . 1
C C28 0.1845(4) 0.3013(8) 0.9780(11) 0.043(3) Uani d . 1
C C29 0.2025(5) 0.2112(10) 1.0424(14) 0.065(4) Uani d . 1
C C30 0.1856(5) 0.1295(10) 0.9710(17) 0.080(5) Uani d . 1
H H30 0.1968 0.0704 1.0086 0.096 Uiso calc R 1
C C31 0.1532(5) 0.1348(9) 0.8481(17) 0.078(4) Uani d . 1
H H31 0.1401 0.0799 0.8009 0.093 Uiso calc R 1
C C32 0.1393(4) 0.2251(10) 0.7917(12) 0.065(4) Uani d . 1
H H32 0.1189 0.2275 0.7055 0.078 Uiso calc R 1
C C33 0.2523(5) 0.2973(14) 1.2359(14) 0.086(5) Uani d . 1
H H33 0.2757 0.2974 1.3208 0.103 Uiso calc R 1
C C34 0.2369(5) 0.2135(12) 1.1743(14) 0.075(4) Uani d . 1
H H34 0.2489 0.1568 1.2179 0.090 Uiso calc R 1

loop_
_atom_site_aniso_label
_atom_site_aniso_U_11
_atom_site_aniso_U_22
_atom_site_aniso_U_33
_atom_site_aniso_U_12
_atom_site_aniso_U_13
_atom_site_aniso_U_23
Cu1 0.0387(6) 0.0354(6) 0.0398(7) -0.0029(6) 0.0137(5) -0.0012(6)
Cu2 0.0540(7) 0.0517(8) 0.0462(8) 0.0045(7) 0.0194(6) 0.0034(7)
N1 0.045(4) 0.038(5) 0.041(5) -0.002(4) 0.018(4) -0.007(4)
N2 0.043(4) 0.032(5) 0.054(6) 0.003(4) 0.023(4) 0.007(4)
N3 0.036(4) 0.033(5) 0.039(5) -0.004(3) 0.011(3) -0.007(4)
N4 0.050(5) 0.055(7) 0.069(7) 0.003(5) 0.025(5) 0.016(6)
N5 0.042(5) 0.051(6) 0.049(5) -0.001(4) 0.025(4) -0.004(5)
N6 0.046(5) 0.041(5) 0.073(7) -0.001(4) 0.035(5) -0.011(5)
O1 0.055(4) 0.040(4) 0.041(4) -0.003(3) 0.012(3) 0.004(4)
O2 0.063(5) 0.106(8) 0.055(5) 0.016(5) 0.010(4) 0.039(5)
O3 0.052(4) 0.056(5) 0.082(6) -0.002(4) 0.026(4) -0.010(4)
O4 0.042(4) 0.063(5) 0.085(5) 0.009(4) 0.032(4) 0.000(4)
O5 0.063(4) 0.139(9) 0.057(5) -0.017(5) 0.029(4) 0.032(5)
O6 0.063(4) 0.055(5) 0.051(4) -0.013(4) 0.017(3) -0.006(4)
O7 0.094(5) 0.072(6) 0.048(5) -0.015(5) 0.022(4) 0.012(4)
O8 0.047(3) 0.074(5) 0.058(4) 0.012(3) 0.018(3) -0.007(4)
O9 0.065(5) 0.240(15) 0.100(7) -0.002(7) 0.000(5) 0.089(9)
O10 0.152(8) 0.134(10) 0.124(8) -0.041(8) 0.102(7) -0.015(7)
O11 0.087(6) 0.158(9) 0.068(6) -0.014(7) 0.012(4) 0.011(7)
S1 0.0575(15) 0.0402(15) 0.0402(13) 0.0026(11) 0.0181(11) -0.0010(11)
S2 0.0727(18) 0.060(2) 0.0572(18) -0.0006(15) 0.0267(15) -0.0019(15)
S3 0.0404(12) 0.0537(16) 0.0449(14) -0.0025(14) 0.0207(11) 0.0015(16)
S4 0.0399(12) 0.0608(16) 0.0423(13) -0.0061(13) 0.0184(10) -0.0074(13)
S5 0.0685(17) 0.0358(14) 0.077(2) 0.0008(13) 0.0426(15) 0.0013(14)
S6 0.0439(13) 0.0506(15) 0.0394(13) -0.0045(14) 0.0159(10) 0.0015(14)
C1 0.031(5) 0.044(6) 0.051(7) 0.000(4) 0.017(5) -0.001(5)
C2 0.064(7) 0.062(8) 0.051(8) -0.013(6) 0.020(6) -0.024(6)
C3 0.065(7) 0.075(10) 0.051(7) -0.001(7) 0.016(6) -0.034(7)
C4 0.058(7) 0.046(7) 0.083(9) -0.011(6) 0.026(7) -0.031(7)
C5 0.057(6) 0.031(6) 0.072(8) -0.002(5) 0.025(6) -0.005(6)
C6 0.052(6) 0.036(7) 0.056(7) -0.002(5) 0.021(5) -0.002(6)
C7 0.073(8) 0.038(7) 0.091(10) 0.008(6) 0.046(8) 0.008(7)
C8 0.067(8) 0.043(7) 0.091(10) -0.016(6) 0.042(8) -0.014(7)
C9 0.038(5) 0.044(7) 0.066(8) -0.004(5) 0.030(5) -0.005(6)
C10 0.032(5) 0.035(6) 0.059(7) -0.014(5) 0.026(5) -0.013(5)
C11 0.034(5) 0.048(7) 0.051(6) -0.005(5) 0.026(5) -0.003(6)
C12 0.029(5) 0.065(8) 0.046(6) 0.004(5) 0.012(4) -0.015(6)
C13 0.047(6) 0.083(11) 0.041(7) 0.024(6) 0.011(5) 0.012(7)
C14 0.059(7) 0.048(7) 0.051(8) 0.011(6) 0.019(6) 0.008(6)
C15 0.049(6) 0.045(7) 0.053(8) 0.005(5) 0.025(6) 0.004(6)
C16 0.055(7) 0.070(9) 0.063(8) -0.027(7) 0.029(6) -0.036(7)
C17 0.054(7) 0.072(9) 0.053(7) -0.011(7) 0.018(6) -0.018(8)
C18 0.038(6) 0.057(7) 0.055(7) -0.002(5) 0.025(5) 0.011(6)
C19 0.057(7) 0.109(12) 0.041(7) -0.010(7) 0.021(6) 0.002(8)
C20 0.075(9) 0.138(15) 0.063(9) 0.027(10) 0.043(8) 0.045(11)
C21 0.080(9) 0.063(9) 0.114(13) 0.005(8) 0.046(9) 0.034(10)
C22 0.106(11) 0.046(8) 0.116(13) 0.005(8) 0.060(10) 0.015(8)
C23 0.052(7) 0.048(8) 0.070(9) -0.008(6) 0.035(7) -0.008(6)
C24 0.056(7) 0.090(11) 0.058(9) -0.013(7) 0.032(7) -0.027(8)
C25 0.033(6) 0.112(13) 0.053(8) -0.006(7) 0.018(5) -0.017(9)
C26 0.049(6) 0.083(9) 0.057(7) 0.008(7) 0.032(5) 0.018(8)
C27 0.036(5) 0.056(7) 0.044(6) -0.017(5) 0.026(4) -0.006(6)
C28 0.036(5) 0.047(6) 0.059(8) 0.005(5) 0.033(6) 0.019(6)
C29 0.056(7) 0.060(9) 0.104(12) 0.009(7) 0.057(8) 0.016(8)
C30 0.054(8) 0.057(9) 0.141(15) 0.011(7) 0.053(9) 0.034(11)
C31 0.057(7) 0.041(8) 0.157(15) -0.001(6) 0.066(9) -0.009(9)
C32 0.046(6) 0.071(10) 0.079(10) 0.000(6) 0.029(6) -0.010(8)
C33 0.062(8) 0.135(15) 0.064(10) 0.011(10) 0.030(7) 0.020(11)
C34 0.066(8) 0.093(11) 0.081(11) 0.020(8) 0.044(8) 0.050(9)

loop_
_atom_type_symbol
_atom_type_description
_atom_type_scat_dispersion_real
_atom_type_scat_dispersion_imag
_atom_type_scat_source
C C 0.0033 0.0000 'International Tables Vol C Tables 4.2.6.8 and 6.1.1.4'
H H 0.0000 0.0000 'International Tables Vol C Tables 4.2.6.8 and 6.1.1.4'
N N 0.0061 0.0000 'International Tables Vol C Tables 4.2.6.8 and 6.1.1.4'
Cu Cu 0.3201 0.0000 'International Tables Vol C Tables 4.2.6.8 and 6.1.1.4'
S S 0.1246 0.0000 'International Tables Vol C Tables 4.2.6.8 and 6.1.1.4'
O O 0.0106 0.0000 'International Tables Vol C Tables 4.2.6.8 and 6.1.1.4'

loop_
_geom_angle_atom_site_label_1
_geom_angle_atom_site_label_2
_geom_angle_atom_site_label_3
_geom_angle
_geom_angle_publ_flag
O1 Cu1 N2 173.4(3) y
O1 Cu1 N3 91.0(3) y
N2 Cu1 N3 83.2(3) y
O1 Cu1 S1 87.7(2) y
N2 Cu1 S1 97.7(3) y
N3 Cu1 S1 174.1(2) y
O2 Cu2 N6 173.5(4) y
O2 Cu2 N5 90.7(4) y
N6 Cu2 N5 82.8(4) y
O2 Cu2 S2 89.8(3) y
N6 Cu2 S2 96.5(3) y
N5 Cu2 S2 174.6(2) y
C1 N1 O1 120.3(8) ?
C1 N1 C5 122.1(9) ?
O1 N1 C5 117.6(9) ?
C6 N2 C10 117.5(9) ?
C6 N2 Cu1 130.5(8) ?
C10 N2 Cu1 112.0(7) ?
C15 N3 C11 118.7(9) ?
C15 N3 Cu1 129.7(7) ?
C11 N3 Cu1 111.6(6) ?
C18 N4 C22 122.1(12) ?
C18 N4 O2 123.1(10) ?
C22 N4 O2 114.8(12) ?
C23 N5 C27 119.1(9) ?
C23 N5 Cu2 129.9(9) ?
C27 N5 Cu2 110.9(7) ?
C32 N6 C28 116.2(10) ?
C32 N6 Cu2 132.4(9) ?
C28 N6 Cu2 111.3(7) ?
N1 O1 Cu1 117.4(6) ?
N4 O2 Cu2 112.9(7) ?
H35 O9 H36 105.6 ?
H37 O10 H38 105.1 ?
H39 O11 H40 105.6 ?
C1 S1 Cu1 96.0(4) ?
C18 S2 Cu2 94.2(4) ?
O5 S3 O3 114.2(6) ?
O5 S3 O4 115.3(5) ?
O3 S3 O4 112.4(4) ?
O5 S3 S4 98.7(3) ?
O3 S3 S4 108.2(3) ?
O4 S3 S4 106.6(3) ?
S5 S4 S3 106.09(14) ?
S4 S5 S6 105.05(16) ?
O6 S6 O7 114.2(4) ?
O6 S6 O8 113.4(4) ?
O7 S6 O8 113.8(4) ?
O6 S6 S5 108.0(3) ?
O7 S6 S5 99.6(4) ?
O8 S6 S5 106.4(3) ?
N1 C1 C2 117.5(10) ?
N1 C1 S1 118.6(8) ?
C2 C1 S1 123.8(9) ?
C1 C2 C3 120.0(12) ?
C1 C2 H2 120.0 ?
C3 C2 H2 120.0 ?
C4 C3 C2 120.0(11) ?
C4 C3 H3 120.0 ?
C2 C3 H3 120.0 ?
C5 C4 C3 118.7(11) ?
C5 C4 H4 120.7 ?
C3 C4 H4 120.7 ?
C4 C5 N1 121.7(11) ?
C4 C5 H5 119.1 ?
N1 C5 H5 119.1 ?
N2 C6 C7 122.7(11) ?
N2 C6 H6 118.6 ?
C7 C6 H6 118.6 ?
C8 C7 C6 120.0(11) ?
C8 C7 H7 120.0 ?
C6 C7 H7 120.0 ?
C7 C8 C9 119.7(11) ?
C7 C8 H8 120.2 ?
C9 C8 H8 120.2 ?
C10 C9 C8 116.9(10) ?
C10 C9 C16 117.0(10) ?
C8 C9 C16 126.2(11) ?
N2 C10 C9 123.2(10) ?
N2 C10 C11 115.9(9) ?
C9 C10 C11 120.9(10) ?
N3 C11 C12 121.1(10) ?
N3 C11 C10 117.3(8) ?
C12 C11 C10 121.6(10) ?
C13 C12 C11 118.6(10) ?
C13 C12 C17 125.4(9) ?
C11 C12 C17 116.0(11) ?
C14 C13 C12 120.1(10) ?
C14 C13 H13 120.0 ?
C12 C13 H13 120.0 ?
C13 C14 C15 118.7(11) ?
C13 C14 H14 120.6 ?
C15 C14 H14 120.6 ?
N3 C15 C14 122.7(11) ?
N3 C15 H15 118.6 ?
C14 C15 H15 118.6 ?
C17 C16 C9 123.3(11) ?
C17 C16 H16 118.3 ?
C9 C16 H16 118.3 ?
C16 C17 C12 121.2(11) ?
C16 C17 H17 119.4 ?
C12 C17 H17 119.4 ?
N4 C18 C19 118.3(11) ?
N4 C18 S2 119.8(8) ?
C19 C18 S2 121.9(10) ?
C20 C19 C18 119.4(13) ?
C20 C19 H19 120.3 ?
C18 C19 H19 120.3 ?
C19 C20 C21 119.5(13) ?
C19 C20 H20 120.3 ?
C21 C20 H20 120.3 ?
C22 C21 C20 121.4(14) ?
C22 C21 H21 119.3 ?
C20 C21 H21 119.3 ?
C21 C22 N4 119.2(15) ?
C21 C22 H22 120.4 ?
N4 C22 H22 120.4 ?
N5 C23 C24 123.1(12) ?
N5 C23 H23 118.5 ?
C24 C23 H23 118.5 ?
C25 C24 C23 118.8(13) ?
C25 C24 H24 120.6 ?
C23 C24 H24 120.6 ?
C24 C25 C26 120.5(11) ?
C24 C25 H25 119.7 ?
C26 C25 H25 119.7 ?
C27 C26 C33 120.1(14) ?
C27 C26 C25 116.2(12) ?
C33 C26 C25 123.6(13) ?
N5 C27 C26 122.2(11) ?
N5 C27 C28 116.4(8) ?
C26 C27 C28 121.4(11) ?
N6 C28 C27 118.5(10) ?
N6 C28 C29 122.6(11) ?
C27 C28 C29 118.9(11) ?
C30 C29 C34 125.0(14) ?
C30 C29 C28 117.2(13) ?
C34 C29 C28 117.8(13) ?
C31 C30 C29 120.5(13) ?
C31 C30 H30 119.7 ?
C29 C30 H30 119.7 ?
C30 C31 C32 118.8(13) ?
C30 C31 H31 120.6 ?
C32 C31 H31 120.6 ?
N6 C32 C31 124.5(13) ?
N6 C32 H32 117.8 ?
C31 C32 H32 117.8 ?
C34 C33 C26 121.0(14) ?
C34 C33 H33 119.5 ?
C26 C33 H33 119.5 ?
C33 C34 C29 120.8(13) ?
C33 C34 H34 119.6 ?
C29 C34 H34 119.6 ?

loop_
_geom_bond_atom_site_label_1
_geom_bond_atom_site_label_2
_geom_bond_distance
_geom_bond_publ_flag
Cu1 O1 1.904(7) y
Cu1 N2 1.975(8) y
Cu1 N3 1.991(8) y
Cu1 S1 2.230(3) y
Cu2 O2 1.938(10) y
Cu2 N6 1.971(9) y
Cu2 N5 2.014(9) y
Cu2 S2 2.240(3) y
N1 C1 1.346(12) ?
N1 O1 1.351(10) ?
N1 C5 1.354(13) ?
N2 C6 1.313(13) ?
N2 C10 1.379(13) ?
N3 C15 1.315(12) ?
N3 C11 1.356(13) ?
N4 C18 1.326(14) ?
N4 C22 1.354(15) ?
N4 O2 1.371(12) ?
N5 C23 1.310(13) ?
N5 C27 1.354(13) ?
N6 C32 1.336(15) ?
N6 C28 1.351(13) ?
O3 S3 1.438(8) ?
O4 S3 1.441(8) ?
O5 S3 1.426(7) ?
O6 S6 1.429(7) ?
O7 S6 1.431(7) ?
O8 S6 1.433(6) ?
O9 H35 0.8500 ?
O9 H36 0.8500 ?
O10 H37 0.8500 ?
O10 H38 0.8500 ?
O11 H39 0.8500 ?
O11 H40 0.8500 ?
S1 C1 1.719(10) ?
S2 C18 1.732(12) ?
S3 S4 2.139(3) ?
S4 S5 2.010(4) ?
S5 S6 2.117(4) ?
C1 C2 1.383(14) ?
C2 C3 1.396(16) ?
C2 H2 0.9300 ?
C3 C4 1.365(16) ?
C3 H3 0.9300 ?
C4 C5 1.334(15) ?
C4 H4 0.9300 ?
C5 H5 0.9300 ?
C6 C7 1.397(15) ?
C6 H6 0.9300 ?
C7 C8 1.356(15) ?
C7 H7 0.9300 ?
C8 C9 1.403(15) ?
C8 H8 0.9300 ?
C9 C10 1.396(14) ?
C9 C16 1.419(15) ?
C10 C11 1.408(15) ?
C11 C12 1.394(12) ?
C12 C13 1.384(16) ?
C12 C17 1.467(16) ?
C13 C14 1.342(16) ?
C13 H13 0.9300 ?
C14 C15 1.400(15) ?
C14 H14 0.9300 ?
C15 H15 0.9300 ?
C16 C17 1.315(17) ?
C16 H16 0.9300 ?
C17 H17 0.9300 ?
C18 C19 1.401(15) ?
C19 C20 1.341(19) ?
C19 H19 0.9300 ?
C20 C21 1.366(19) ?
C20 H20 0.9300 ?
C21 C22 1.317(19) ?
C21 H21 0.9300 ?
C22 H22 0.9300 ?
C23 C24 1.368(15) ?
C23 H23 0.9300 ?
C24 C25 1.346(18) ?
C24 H24 0.9300 ?
C25 C26 1.419(17) ?
C25 H25 0.9300 ?
C26 C27 1.383(14) ?
C26 C33 1.40(2) ?
C27 C28 1.388(15) ?
C28 C29 1.452(16) ?
C29 C30 1.384(18) ?
C29 C34 1.436(18) ?
C30 C31 1.341(18) ?
C30 H30 0.9300 ?
C31 C32 1.410(17) ?
C31 H31 0.9300 ?
C32 H32 0.9300 ?
C33 C34 1.36(2) ?
C33 H33 0.9300 ?
C34 H34 0.9300 ?

loop_
_geom_hbond_atom_site_label_D
_geom_hbond_atom_site_label_H
_geom_hbond_atom_site_label_A
_geom_hbond_site_symmetry_A
_geom_hbond_distance_DH
_geom_hbond_distance_HA
_geom_hbond_distance_DA
_geom_hbond_angle_DHA
C13 H13 O3 . 0.93 2.38 3.291(14) 166.1
O9 H36 O8 . 0.85 2.05 2.785(10) 144.0
O10 H38 O11 . 0.85 1.98 2.800(14) 162.5
O10 H37 O7 . 0.85 2.14 2.989(11) 172.2
O9 H35 S4 2_657 0.85 2.86 3.594(9) 146.4
O9 H35 O9 2_657 0.85 2.45 2.83(2) 107.7
O11 H40 O9 2_656 0.85 1.98 2.785(12) 157.8
O11 H39 O5 1_554 0.85 2.02 2.859(10) 170.7
C2 H2 S2 2 0.93 2.99 3.910(13) 169.6
C19 H19 S1 2 0.93 2.94 3.856(14) 169.3
C21 H21 O8 4_556 0.93 2.57 3.331(15) 139.3
C22 H22 O11 4_556 0.93 2.64 3.406(17) 139.7
C8 H8 O6 4_556 0.93 2.63 3.499(15) 155.4
C24 H24 O3 4_557 0.93 2.52 3.378(17) 152.7
C15 H15 S5 4_546 0.93 2.86 3.592(12) 136.4
C30 H30 O4 4_547 0.93 2.64 3.520(16) 159.0
